data_9017645
loop_
_publ_author_name
'Della Ventura, G.'
'Bellatreccia, F.'
'Camara, F.'
'Oberti, R.'

_publ_section_title
;
 Crystal-chemistry and short-range order of fluoro-edenite and fluoro-pargasite:
 a combined X-ray diffraction and FTIR spectroscopic approach
 Note: Sample C2552
;
_journal_name_full 'Mineralogical Magazine'
_journal_page_first 293
_journal_page_last 310
_journal_volume 78
_journal_year 2014
_chemical_compound_source 'Sterling Hill, Ogdensburg, New Jersey, USA'
_chemical_formula_sum 'Al1.23 Ca1.92 Cl0.01 F1.31 Fe0.54 H0.68 K0.05 Mg4.34 Mn0.01 Na0.93 O22.68 Si6.86 Ti0.04 Zn0.01'
_chemical_name_mineral Fluoro-edenite
_space_group_IT_number 12
_space_group_name_Hall '-C 2y'
_space_group_name_H-M_alt 'C 1 2/m 1'
_symmetry_space_group_name_H-M 'C 1 2/m 1'
_cell_angle_alpha 90
_cell_angle_beta 105.013
_cell_angle_gamma 90
_cell_formula_units_Z 2
_cell_length_a 9.865
_cell_length_b 18.026
_cell_length_c 5.2836
_cell_volume 907.494
_database_code_amcsd 0020431
_exptl_crystal_density_diffrn 3.124
_cod_data_source_file inputs/fixed/downloads/18/18552.cif
_cod_data_source_block 18552
_cod_original_formula_sum 'Na.93 K.05 Mg4.34 Al1.23 Fe.54 Ti.04 Zn.01 Mn.01 Ca1.92 Si6.86 O22.68 F1.31 Cl.01 H.68'
_cod_database_code 9017645

loop_
_space_group_symop_operation_xyz
x,y,z
1/2+x,1/2+y,z
x,-y,z
1/2+x,1/2-y,z
-x,y,-z
1/2-x,1/2+y,-z
-x,-y,-z
1/2-x,1/2-y,-z

loop_
_atom_site_aniso_label
_atom_site_aniso_U_11
_atom_site_aniso_U_22
_atom_site_aniso_U_33
_atom_site_aniso_U_12
_atom_site_aniso_U_13
_atom_site_aniso_U_23
NaA 0.03082 0.03292 0.02771 0.00000 0.01946 0.00000
KA 0.03082 0.03292 0.02771 0.00000 0.01946 0.00000
NaAm 0.02116 0.04115 0.01953 0.00000 0.00936 0.00000
KAm 0.02116 0.04115 0.01953 0.00000 0.00936 0.00000
NaA2 0.04553 0.01317 0.06663 0.00000 0.05099 0.00000
KA2 0.04553 0.01317 0.06663 0.00000 0.05099 0.00000
MgM1 0.00828 0.00658 0.00554 0.00000 0.00271 0.00000
AlM1 0.00828 0.00658 0.00554 0.00000 0.00271 0.00000
Fe3+M1 0.00828 0.00658 0.00554 0.00000 0.00271 0.00000
TiM1 0.00828 0.00658 0.00554 0.00000 0.00271 0.00000
ZnM1 0.00828 0.00658 0.00554 0.00000 0.00271 0.00000
Fe2+M1 0.00828 0.00658 0.00554 0.00000 0.00271 0.00000
MnM1 0.00828 0.00658 0.00554 0.00000 0.00271 0.00000
MgM2 0.00690 0.00658 0.00607 0.00000 0.00246 0.00000
AlM2 0.00690 0.00658 0.00607 0.00000 0.00246 0.00000
Fe3+M2 0.00690 0.00658 0.00607 0.00000 0.00246 0.00000
TiM2 0.00690 0.00658 0.00607 0.00000 0.00246 0.00000
ZnM2 0.00690 0.00658 0.00607 0.00000 0.00246 0.00000
Fe2+M2 0.00690 0.00658 0.00607 0.00000 0.00246 0.00000
MnM2 0.00690 0.00658 0.00607 0.00000 0.00246 0.00000
MgM3 0.00782 0.00658 0.00646 0.00000 0.00172 0.00000
AlM3 0.00782 0.00658 0.00646 0.00000 0.00172 0.00000
Fe3+M3 0.00782 0.00658 0.00646 0.00000 0.00172 0.00000
TiM3 0.00782 0.00658 0.00646 0.00000 0.00172 0.00000
ZnM3 0.00782 0.00658 0.00646 0.00000 0.00172 0.00000
Fe2+M3 0.00782 0.00658 0.00646 0.00000 0.00172 0.00000
MnM3 0.00782 0.00658 0.00646 0.00000 0.00172 0.00000
CaM4 0.01242 0.00823 0.01161 0.00000 0.00714 0.00000
NaM4 0.01242 0.00823 0.01161 0.00000 0.00714 0.00000
CaM4* 4.30134 0.00000 0.00000 0.00000 0.00000 0.00000
NaM4* 4.30134 0.00000 0.00000 0.00000 0.00000 0.00000
SiT1 0.00552 0.00494 0.00554 0.00000 0.00148 0.00000
AlT1 0.00552 0.00494 0.00554 0.00000 0.00148 0.00000
SiT2 0.00552 0.00658 0.00528 0.00000 0.00172 0.00000
AlT2 0.00552 0.00658 0.00528 0.00000 0.00172 0.00000
O1 0.00736 0.00988 0.00660 -0.00087 0.00197 -0.00093
O2 0.00598 0.00988 0.00765 0.00000 0.00148 0.00000
O3 0.01150 0.01152 0.01055 0.00000 0.00370 0.00000
F3 0.01150 0.01152 0.01055 0.00000 0.00370 0.00000
Cl3 0.01150 0.01152 0.01055 0.00000 0.00370 0.00000
O4 0.01196 0.00823 0.01029 -0.00261 0.00443 -0.00047
O5 0.00874 0.01646 0.01003 0.00000 0.00172 0.00466
O6 0.00828 0.01317 0.01187 0.00000 0.00271 -0.00373
O7 0.01104 0.01152 0.01636 0.00000 0.00320 0.00000
H 4.59938 0.00000 0.00000 0.00000 0.00000 0.00000

loop_
_atom_site_label
_atom_site_fract_x
_atom_site_fract_y
_atom_site_fract_z
_atom_site_occupancy
_atom_site_U_iso_or_equiv
_atom_site_type_symbol
_atom_site_attached_hydrogens
NaA 0.00000 0.50000 0.00000 0.17600 0.02837 Na 0
KA 0.00000 0.50000 0.00000 0.01000 0.02837 K 0
NaAm 0.04635 0.50000 0.10415 0.17600 0.02660 Na 0
KAm 0.04635 0.50000 0.10415 0.01000 0.02660 K 0
NaA2 0.00000 0.47156 0.00000 0.17600 0.03508 Na 0
KA2 0.00000 0.47156 0.00000 0.01000 0.03508 K 0
MgM1 0.00000 0.08864 0.50000 0.86800 0.00671 Mg 0
AlM1 0.00000 0.08864 0.50000 0.01800 0.00671 Al 0
Fe3+M1 0.00000 0.08864 0.50000 0.01000 0.00671 Fe 0
TiM1 0.00000 0.08864 0.50000 0.00800 0.00671 Ti 0
ZnM1 0.00000 0.08864 0.50000 0.00200 0.00671 Zn 0
Fe2+M1 0.00000 0.08864 0.50000 0.09800 0.00671 Fe 0
MnM1 0.00000 0.08864 0.50000 0.00200 0.00671 Mn 0
MgM2 0.00000 0.17620 0.00000 0.86800 0.00621 Mg 0
AlM2 0.00000 0.17620 0.00000 0.01800 0.00621 Al 0
Fe3+M2 0.00000 0.17620 0.00000 0.01000 0.00621 Fe 0
TiM2 0.00000 0.17620 0.00000 0.00800 0.00621 Ti 0
ZnM2 0.00000 0.17620 0.00000 0.00200 0.00621 Zn 0
Fe2+M2 0.00000 0.17620 0.00000 0.09800 0.00621 Fe 0
MnM2 0.00000 0.17620 0.00000 0.00200 0.00621 Mn 0
MgM3 0.00000 0.00000 0.00000 0.86800 0.00684 Mg 0
AlM3 0.00000 0.00000 0.00000 0.01800 0.00684 Al 0
Fe3+M3 0.00000 0.00000 0.00000 0.01000 0.00684 Fe 0
TiM3 0.00000 0.00000 0.00000 0.00800 0.00684 Ti 0
ZnM3 0.00000 0.00000 0.00000 0.00200 0.00684 Zn 0
Fe2+M3 0.00000 0.00000 0.00000 0.09800 0.00684 Fe 0
MnM3 0.00000 0.00000 0.00000 0.00200 0.00684 Mn 0
CaM4 0.00000 0.27848 0.50000 0.48000 0.01001 Ca 0
NaM4 0.00000 0.27848 0.50000 0.01250 0.01001 Na 0
CaM4* 0.00000 0.25755 0.50000 0.48000 0.01191 Ca 0
NaM4* 0.00000 0.25755 0.50000 0.01250 0.01191 Na 0
SiT1 0.28091 0.08455 0.30040 0.85750 0.00557 Si 0
AlT1 0.28091 0.08455 0.30040 0.14250 0.00557 Al 0
SiT2 0.28960 0.17200 0.80821 0.85750 0.00570 Si 0
AlT2 0.28960 0.17200 0.80821 0.14250 0.00570 Al 0
O1 0.10962 0.08564 0.21880 1.00000 0.00785 O 0
O2 0.11978 0.17135 0.72712 1.00000 0.00773 O 0
O3 0.10625 0.00000 0.71453 0.34000 0.01089 O 0
F3 0.10625 0.00000 0.71453 0.65500 0.01089 F 0
Cl3 0.10625 0.00000 0.71453 0.00500 0.01089 Cl 0
O4 0.36481 0.24920 0.78973 1.00000 0.01001 O 0
O5 0.34894 0.13711 0.10513 1.00000 0.01178 O 0
O6 0.34560 0.11700 0.60216 1.00000 0.01089 O 0
O7 0.34273 0.00000 0.28313 1.00000 0.01292 O 0
H 0.19118 0.00000 0.75125 0.34000 0.01267 H 0

loop_
_cod_changelog_entry_id
_cod_changelog_entry_author
_cod_changelog_entry_date
_cod_changelog_entry_text
1
;cod-tools version 3.8.0
Id: cif_guess_AMCSD_atom_types 9581 2023-05-17 12:35:41Z saulius
;
2023-05-23T09:23:21+03:00
;Derived atom types and hydrogen counts
from atom names that follow the AMCSD naming convention
(Wat == water, O-H == hydroxyl).
;
2
;cod-tools version 3.10.1
Id: cif_fix_AMCSD_aniso_labels 10200 2024-08-01 14:09:44Z saulius
;
2024-08-02T12:21:57+03:00
;Changed the following '_atom_site_aniso_label' values:
'CaM4'' -> 'CaM4*'
'NaM4'' -> 'NaM4*'
;

loop_
_cod_related_entry_id
_cod_related_entry_database
_cod_related_entry_code
1 AMCSD 0020431
